data_2240948
loop_
_publ_author_name
'Wiscons, Ren A.'
'Zeller, Matthias'
'Rowsell, Jesse L. C.'

_publ_section_title
;
 Crystal structure of 2,3-dimethylmaleic anhydride: continuous chains of
 electrostatic attraction
;
_journal_coeditor_code ZS2339
_journal_issue 8
_journal_name_full 'Acta Crystallographica Section E'
_journal_page_first 950
_journal_page_last 955
_journal_paper_doi 10.1107/S2056989015013419
_journal_volume 71
_journal_year 2015
_chemical_formula_moiety 'C6 H6 O3'
_chemical_formula_sum 'C6 H6 O3'
_chemical_formula_weight 126.11
_chemical_name_common
;
2,3-Dimethylmaleic anhydride
;
_chemical_name_systematic
;
3,4-Dimethylfuran-2,5-dione
;
_space_group_crystal_system orthorhombic
_space_group_IT_number 61
_space_group_name_Hall '-P 2ac 2ab'
_space_group_name_H-M_alt 'P b c a'
_symmetry_space_group_name_Hall '-P 2ac 2ab'
_symmetry_space_group_name_H-M 'P b c a'
_atom_sites_solution_hydrogens geom
_atom_sites_solution_primary direct
_atom_sites_solution_secondary difmap
_audit_creation_method SHELXL-2014/7
_cell_angle_alpha 90
_cell_angle_beta 90
_cell_angle_gamma 90
_cell_formula_units_Z 8
_cell_length_a 10.4087(18)
_cell_length_b 8.5848(15)
_cell_length_c 13.095(2)
_cell_measurement_reflns_used 4877
_cell_measurement_temperature 100(2)
_cell_measurement_theta_max 31.2695
_cell_measurement_theta_min 3.0753
_cell_volume 1170.1(3)
_computing_cell_refinement
;
SAINT (Bruker, 2013)
;
_computing_data_collection
;
APEX2 (Bruker, 2013)
;
_computing_data_reduction
;
SAINT (Bruker, 2013)
;
_computing_molecular_graphics
;
Mercury (Macrae <i>et al.</i>,  2008)
;
_computing_publication_material
;
publCIF (Westrip, 2010)
;
_computing_structure_refinement
;
SHELXL2014 (Sheldrick, 2015) and
<i>SHELXLE</i> (H\"ubschle <i>et al.</i>, 2011)
;
_computing_structure_solution
;
SHELXS97 (Sheldrick, 2008)
;
_diffrn_ambient_temperature 100(2)
_diffrn_measured_fraction_theta_full 0.998
_diffrn_measured_fraction_theta_max 0.954
_diffrn_measurement_device_type 'Bruker APEXII CCD'
_diffrn_measurement_method 'omega and phi scans'
_diffrn_radiation_monochromator graphite
_diffrn_radiation_type MoK\a
_diffrn_radiation_wavelength 0.71073
_diffrn_reflns_av_R_equivalents 0.0311
_diffrn_reflns_limit_h_max 15
_diffrn_reflns_limit_h_min -15
_diffrn_reflns_limit_k_max 12
_diffrn_reflns_limit_k_min -12
_diffrn_reflns_limit_l_max 19
_diffrn_reflns_limit_l_min -19
_diffrn_reflns_number 16692
_diffrn_reflns_theta_full 25.242
_diffrn_reflns_theta_max 31.479
_diffrn_reflns_theta_min 3.447
_exptl_absorpt_coefficient_mu 0.116
_exptl_absorpt_correction_T_max 0.7462
_exptl_absorpt_correction_T_min 0.6430
_exptl_absorpt_correction_type multi-scan
_exptl_absorpt_process_details
;
(SADABS; Bruker, 2013)
;
_exptl_crystal_colour colourless
_exptl_crystal_density_diffrn 1.432
_exptl_crystal_description plate
_exptl_crystal_F_000 528
_exptl_crystal_size_max 0.500
_exptl_crystal_size_mid 0.310
_exptl_crystal_size_min 0.190
_refine_diff_density_max 0.529
_refine_diff_density_min -0.186
_refine_ls_extinction_method none
_refine_ls_goodness_of_fit_ref 1.073
_refine_ls_hydrogen_treatment constr
_refine_ls_matrix_type full
_refine_ls_number_parameters 84
_refine_ls_number_reflns 1856
_refine_ls_number_restraints 0
_refine_ls_restrained_S_all 1.073
_refine_ls_R_factor_all 0.0406
_refine_ls_R_factor_gt 0.0371
_refine_ls_shift/su_max 0.001
_refine_ls_shift/su_mean 0.000
_refine_ls_structure_factor_coef Fsqd
_refine_ls_weighting_details 'w=1/[\s^2^(Fo^2^)+(0.0563P)^2^+0.3420P] where P=(Fo^2^+2Fc^2^)/3'
_refine_ls_weighting_scheme calc
_refine_ls_wR_factor_gt 0.0982
_refine_ls_wR_factor_ref 0.1013
_reflns_number_gt 1688
_reflns_number_total 1856
_reflns_threshold_expression I>2\s(I)
_cod_data_source_file zs2339sup1.cif
_cod_data_source_block I
_cod_database_code 2240948
_shelx_space_group_comment
;
The symmetry employed for this shelxl refinement is uniquely defined
by the following loop, which should always be used as a source of
symmetry information in preference to the above space-group names.
They are only intended as comments.
;
_shelx_estimated_absorpt_t_min 0.944
_shelx_estimated_absorpt_t_max 0.978

loop_
_space_group_symop_operation_xyz
'x, y, z'
'-x+1/2, -y, z+1/2'
'-x, y+1/2, -z+1/2'
'x+1/2, -y+1/2, -z'
'-x, -y, -z'
'x-1/2, y, -z-1/2'
'x, -y-1/2, z-1/2'
'-x-1/2, y-1/2, z'

loop_
_atom_site_type_symbol
_atom_site_label
_atom_site_fract_x
_atom_site_fract_y
_atom_site_fract_z
_atom_site_U_iso_or_equiv
_atom_site_adp_type
_atom_site_calc_flag
_atom_site_occupancy
C C1 0.21013(8) 0.04947(9) 0.74377(6) 0.01397(17) Uani d 1
C C2 0.16580(8) 0.09029(9) 0.84811(6) 0.01289(17) Uani d 1
C C3 0.06175(8) 0.18143(9) 0.83852(6) 0.01265(17) Uani d 1
C C4 0.03516(8) 0.20010(9) 0.72780(6) 0.01341(17) Uani d 1
C C5 0.23380(9) 0.03114(10) 0.93985(7) 0.01846(19) Uani d 1
H H5A 0.2334 -0.0830 0.9392 0.028 Uiso calc 1
H H5B 0.1902 0.0687 1.0015 0.028 Uiso calc 1
H H5C 0.3227 0.0687 0.9394 0.028 Uiso calc 1
C C6 -0.02176(9) 0.25635(10) 0.91611(7) 0.01814(19) Uani d 1
H H6A -0.0139 0.3698 0.9108 0.027 Uiso calc 1
H H6B 0.0048 0.2229 0.9845 0.027 Uiso calc 1
H H6C -0.1113 0.2258 0.9043 0.027 Uiso calc 1
O O1 0.12815(6) 0.11870(7) 0.67262(5) 0.01582(16) Uani d 1
O O2 0.29960(6) -0.02770(8) 0.71646(5) 0.01983(17) Uani d 1
O O3 -0.04983(6) 0.26794(8) 0.68539(5) 0.01860(16) Uani d 1

loop_
_atom_site_aniso_label
_atom_site_aniso_U_11
_atom_site_aniso_U_22
_atom_site_aniso_U_33
_atom_site_aniso_U_12
_atom_site_aniso_U_13
_atom_site_aniso_U_23
C1 0.0154(4) 0.0128(3) 0.0137(4) -0.0016(3) 0.0001(3) -0.0002(3)
C2 0.0145(4) 0.0126(3) 0.0115(3) -0.0023(3) -0.0003(3) 0.0003(3)
C3 0.0151(4) 0.0125(3) 0.0103(3) -0.0020(3) 0.0005(2) -0.0004(2)
C4 0.0149(4) 0.0125(3) 0.0129(3) -0.0015(3) 0.0005(3) -0.0004(3)
C5 0.0194(4) 0.0210(4) 0.0150(4) -0.0005(3) -0.0042(3) 0.0030(3)
C6 0.0185(4) 0.0208(4) 0.0151(4) 0.0014(3) 0.0037(3) -0.0026(3)
O1 0.0192(3) 0.0177(3) 0.0106(3) 0.0027(2) 0.0002(2) -0.0011(2)
O2 0.0188(3) 0.0195(3) 0.0212(3) 0.0035(2) 0.0035(2) -0.0018(2)
O3 0.0186(3) 0.0191(3) 0.0181(3) 0.0011(2) -0.0039(2) 0.0023(2)

loop_
_atom_type_symbol
_atom_type_description
_atom_type_scat_dispersion_real
_atom_type_scat_dispersion_imag
_atom_type_scat_source
C C 0.0033 0.0016 'International Tables Vol C Tables 4.2.6.8 and 6.1.1.4'
H H 0.0000 0.0000 'International Tables Vol C Tables 4.2.6.8 and 6.1.1.4'
O O 0.0106 0.0060 'International Tables Vol C Tables 4.2.6.8 and 6.1.1.4'

loop_
_geom_angle_atom_site_label_1
_geom_angle_atom_site_label_2
_geom_angle_atom_site_label_3
_geom_angle
O2 C1 O1 120.76(8)
O2 C1 C2 130.35(8)
O1 C1 C2 108.90(7)
C3 C2 C5 131.32(8)
C3 C2 C1 107.60(7)
C5 C2 C1 121.08(7)
C2 C3 C6 131.41(8)
C2 C3 C4 107.74(7)
C6 C3 C4 120.84(7)
O3 C4 O1 121.09(8)
O3 C4 C3 130.09(8)
O1 C4 C3 108.80(7)
C2 C5 H5A 109.5
C2 C5 H5B 109.5
H5A C5 H5B 109.5
C2 C5 H5C 109.5
H5A C5 H5C 109.5
H5B C5 H5C 109.5
C3 C6 H6A 109.5
C3 C6 H6B 109.5
H6A C6 H6B 109.5
C3 C6 H6C 109.5
H6A C6 H6C 109.5
H6B C6 H6C 109.5
C4 O1 C1 106.95(6)

loop_
_geom_bond_atom_site_label_1
_geom_bond_atom_site_label_2
_geom_bond_distance
C1 O2 1.1976(10)
C1 O1 1.3963(10)
C1 C2 1.4841(11)
C2 C3 1.3420(12)
C2 C5 1.4840(11)
C3 C6 1.4837(11)
C3 C4 1.4848(11)
C4 O3 1.1959(10)
C4 O1 1.3955(10)
C5 H5A 0.9800
C5 H5B 0.9800
C5 H5C 0.9800
C6 H6A 0.9800
C6 H6B 0.9800
C6 H6C 0.9800

loop_
_geom_hbond_atom_site_label_D
_geom_hbond_atom_site_label_H
_geom_hbond_atom_site_label_A
_geom_hbond_site_symmetry_A
_geom_hbond_distance_DH
_geom_hbond_distance_HA
_geom_hbond_distance_DA
_geom_hbond_angle_DHA
C6 H6A O1 3_556 0.98 2.68 3.5004(12) 141.8
C6 H6B O3 7_566 0.98 2.69 3.5445(13) 145.5

loop_
_geom_torsion_atom_site_label_1
_geom_torsion_atom_site_label_2
_geom_torsion_atom_site_label_3
_geom_torsion_atom_site_label_4
_geom_torsion
O2 C1 C2 C3 179.19(8)
O1 C1 C2 C3 -0.43(9)
O2 C1 C2 C5 -1.17(13)
O1 C1 C2 C5 179.21(7)
C5 C2 C3 C6 0.48(15)
C1 C2 C3 C6 -179.93(8)
C5 C2 C3 C4 -178.84(8)
C1 C2 C3 C4 0.75(9)
C2 C3 C4 O3 177.77(8)
C6 C3 C4 O3 -1.64(14)
C2 C3 C4 O1 -0.84(9)
C6 C3 C4 O1 179.75(7)
O3 C4 O1 C1 -178.21(7)
C3 C4 O1 C1 0.55(8)
O2 C1 O1 C4 -179.77(7)
C2 C1 O1 C4 -0.10(8)

_cod_database_fobs_code 2240948
